data_4117250
loop_
_publ_author_name
'Te-Jung Hsu'
'Frank W. Fowler'
'Joseph W. Lauher'

_publ_contact_author_address
;Joseph W. Lauher
Department of Chemistry
State University of New York
Stony Brook, NY 11720
;
_publ_contact_author_email joseph.lauher@stonybrook.edu
_publ_contact_author_name 'Joseph W. Lauher'
_publ_contact_author_phone 631-632-7925
_publ_section_title
;
 Preparation and Structure of a Tubular Addition Polymer: A True Synthetic
 Nanotube
;
_journal_name_full 'Journal of the American Chemical Society'
_journal_page_first 142
_journal_page_last 145
_journal_paper_doi 10.1021/ja209792f
_journal_volume 134
_journal_year 2012
_chemical_formula_moiety 'C36 H24 O4'
_chemical_formula_sum 'C36 H24 O4'
_chemical_formula_weight 520.55
_chemical_name_common macrocycle
_chemical_name_systematic
; 
 ? 
;
_space_group_IT_number 15
_symmetry_cell_setting monoclinic
_symmetry_space_group_name_Hall '-C 2yc'
_symmetry_space_group_name_H-M 'C 1 2/c 1'
_atom_sites_solution_hydrogens geom
_atom_sites_solution_primary direct
_atom_sites_solution_secondary difmap
_audit_creation_method
;
CrysAlisPro, Oxford Diffraction Ltd.,
Version 1.171.33.34d (release 27-02-2009 CrysAlis171 .NET)
(compiled Feb 27 2009,15:38:38)
;
_cell_angle_alpha 90.00
_cell_angle_beta 117.51(2)
_cell_angle_gamma 90.00
_cell_formula_units_Z 4
_cell_length_a 33.861(6)
_cell_length_b 5.0870(7)
_cell_length_c 18.047(4)
_cell_measurement_reflns_used 5765
_cell_measurement_temperature 100
_cell_measurement_theta_max 61.6996
_cell_measurement_theta_min 4.8744
_cell_volume 2757.1(10)
_computing_cell_refinement
;
CrysAlisPro, Oxford Diffraction Ltd.,
Version 1.171.33.34d (release 27-02-2009 CrysAlis171 .NET)
(compiled Feb 27 2009,15:38:38)
;
_computing_data_collection
;
CrysAlisPro, Oxford Diffraction Ltd.,
Version 1.171.33.34d (release 27-02-2009 CrysAlis171 .NET)
(compiled Feb 27 2009,15:38:38)
;
_computing_data_reduction
;
CrysAlisPro, Oxford Diffraction Ltd.,
Version 1.171.33.34d (release 27-02-2009 CrysAlis171 .NET)
(compiled Feb 27 2009,15:38:38)
;
_computing_structure_refinement 'SHELXL-97 (Sheldrick, 1997)'
_computing_structure_solution 'SHELXS-97 (Sheldrick, 1990)'
_diffrn_ambient_temperature 100
_diffrn_detector_area_resol_mean 10.4962
_diffrn_measured_fraction_theta_full 0.981
_diffrn_measured_fraction_theta_max 0.981
_diffrn_measurement_device_type 'Gon: Xcalibur, det: Atlas (Gemini Cu)'
_diffrn_measurement_method '\w scans'
_diffrn_radiation_monochromator graphite
_diffrn_radiation_source 'Enhance (Cu) X-ray Source'
_diffrn_radiation_type 'Cu K\a'
_diffrn_radiation_wavelength 1.5418
_diffrn_reflns_av_R_equivalents 0.0606
_diffrn_reflns_av_sigmaI/netI 0.0452
_diffrn_reflns_limit_h_max 40
_diffrn_reflns_limit_h_min -40
_diffrn_reflns_limit_k_max 6
_diffrn_reflns_limit_k_min -6
_diffrn_reflns_limit_l_max 21
_diffrn_reflns_limit_l_min -21
_diffrn_reflns_number 29308
_diffrn_reflns_theta_full 67.14
_diffrn_reflns_theta_max 67.14
_diffrn_reflns_theta_min 4.92
_exptl_absorpt_coefficient_mu 0.648
_exptl_absorpt_correction_T_max 1.00000
_exptl_absorpt_correction_T_min 0.57334
_exptl_absorpt_correction_type multi-scan
_exptl_absorpt_process_details
;
CrysAlisPro, Oxford Diffraction Ltd.,
Version 1.171.33.34d (release 27-02-2009 CrysAlis171 .NET)
(compiled Feb 27 2009,15:38:38)
empirical absorption correction using spherical harmonics,
 implemented in SCALE3 ABSPACK scaling algorithm.
;
_exptl_crystal_colour red
_exptl_crystal_density_diffrn 1.254
_exptl_crystal_description needle
_exptl_crystal_F_000 1088
_exptl_crystal_size_max 0.6
_exptl_crystal_size_mid 0.2
_exptl_crystal_size_min 0.15
_refine_diff_density_max 0.178
_refine_diff_density_min -0.121
_refine_diff_density_rms 0.031
_refine_ls_extinction_method none
_refine_ls_goodness_of_fit_ref 1.002
_refine_ls_hydrogen_treatment constr
_refine_ls_matrix_type full
_refine_ls_number_parameters 181
_refine_ls_number_reflns 2438
_refine_ls_number_restraints 0
_refine_ls_restrained_S_all 1.002
_refine_ls_R_factor_all 0.1120
_refine_ls_R_factor_gt 0.0467
_refine_ls_shift/su_max 0.000
_refine_ls_shift/su_mean 0.000
_refine_ls_structure_factor_coef Fsqd
_refine_ls_weighting_details 'calc w=1/[\s^2^(Fo^2^)+(0.0509P)^2^+1.1662P] where P=(Fo^2^+2Fc^2^)/3'
_refine_ls_weighting_scheme calc
_refine_ls_wR_factor_gt 0.0956
_refine_ls_wR_factor_ref 0.1192
_reflns_number_gt 2199
_reflns_number_total 2438
_reflns_threshold_expression >2sigma(I)
_cod_data_source_file ja209792f_si_002.cif
_cod_data_source_block monomer_monoclinic
_cod_original_sg_symbol_Hall '-C 2yc''
_cod_database_code 4117250

loop_
_symmetry_equiv_pos_as_xyz
'x, y, z'
'-x, y, -z+1/2'
'x+1/2, y+1/2, z'
'-x+1/2, y+1/2, -z+1/2'
'-x, -y, -z'
'x, -y, z-1/2'
'-x+1/2, -y+1/2, -z'
'x+1/2, -y+1/2, z-1/2'

loop_
_atom_site_label
_atom_site_type_symbol
_atom_site_fract_x
_atom_site_fract_y
_atom_site_fract_z
_atom_site_U_iso_or_equiv
_atom_site_adp_type
_atom_site_occupancy
_atom_site_symmetry_multiplicity
_atom_site_calc_flag
_atom_site_refinement_flags
O1 O 0.17115(5) 0.2887(4) 0.30770(11) 0.0645(5) Uani 1 1 d .
O2 O 0.02529(6) 1.4647(4) 0.63062(12) 0.0744(6) Uani 1 1 d .
C4 C 0.05709(8) -0.1810(6) 0.32977(16) 0.0566(7) Uani 1 1 d .
C5 C 0.03846(8) -0.3412(6) 0.34969(16) 0.0623(8) Uani 1 1 d .
C12 C 0.14331(9) 1.0378(5) 0.60158(16) 0.0581(7) Uani 1 1 d .
C17 C 0.06607(9) 1.1723(6) 0.59164(16) 0.0652(8) Uani 1 1 d .
C3 C 0.07893(8) 0.0073(6) 0.30748(16) 0.0588(7) Uani 1 1 d .
C2 C 0.09865(8) 0.1664(6) 0.28897(16) 0.0597(7) Uani 1 1 d .
C10 C 0.18581(8) 0.7725(5) 0.55280(15) 0.0559(7) Uani 1 1 d .
C18 C 0.02240(9) 1.2327(6) 0.58623(17) 0.0689(8) Uani 1 1 d .
H18A H 0.0005 1.2544 0.5282 0.083 Uiso 1 1 calc R
H18B H 0.0129 1.0887 0.6095 0.083 Uiso 1 1 calc R
C15 C 0.22462(9) 0.8864(6) 0.61269(16) 0.0626(8) Uani 1 1 d .
H15 H 0.2520 0.8355 0.6170 0.075 Uiso 1 1 calc R
C8 C 0.18898(8) 0.4170(6) 0.44912(18) 0.0601(7) Uani 1 1 d .
C14 C 0.22280(9) 1.0752(6) 0.66588(16) 0.0670(8) Uani 1 1 d .
H14 H 0.2490 1.1518 0.7055 0.080 Uiso 1 1 calc R
C11 C 0.14533(9) 0.8482(5) 0.54839(15) 0.0603(7) Uani 1 1 d .
H11 H 0.1192 0.7701 0.5091 0.072 Uiso 1 1 calc R
C9 C 0.18737(8) 0.5764(6) 0.49588(17) 0.0613(8) Uani 1 1 d .
C1 C 0.12569(8) 0.3619(5) 0.27327(17) 0.0653(8) Uani 1 1 d .
H1A H 0.1139 0.3857 0.2135 0.078 Uiso 1 1 calc R
H1B H 0.1235 0.5290 0.2970 0.078 Uiso 1 1 calc R
C16 C 0.10114(10) 1.1134(6) 0.59597(16) 0.0641(8) Uani 1 1 d .
C7 C 0.19064(8) 0.2127(6) 0.39347(16) 0.0636(8) Uani 1 1 d .
H7A H 0.2215 0.1650 0.4117 0.076 Uiso 1 1 calc R
H7B H 0.1753 0.0577 0.3985 0.076 Uiso 1 1 calc R
C6 C -0.01648(9) 1.5440(6) 0.62473(19) 0.0769(9) Uani 1 1 d .
H6A H -0.0361 1.5937 0.5674 0.092 Uiso 1 1 calc R
H6B H -0.0119 1.6983 0.6593 0.092 Uiso 1 1 calc R
C13 C 0.18291(9) 1.1513(6) 0.66122(16) 0.0652(8) Uani 1 1 d .
H13 H 0.1822 1.2782 0.6976 0.078 Uiso 1 1 calc R

loop_
_atom_site_aniso_label
_atom_site_aniso_U_11
_atom_site_aniso_U_22
_atom_site_aniso_U_33
_atom_site_aniso_U_23
_atom_site_aniso_U_13
_atom_site_aniso_U_12
O1 0.0574(11) 0.0751(14) 0.0699(12) -0.0024(10) 0.0369(9) 0.0010(10)
O2 0.0686(12) 0.0685(15) 0.1026(15) -0.0155(12) 0.0537(11) -0.0130(11)
C4 0.0460(15) 0.062(2) 0.0635(17) -0.0013(15) 0.0272(14) 0.0006(15)
C5 0.0536(17) 0.069(2) 0.0706(18) -0.0003(16) 0.0342(15) 0.0016(15)
C12 0.0647(18) 0.060(2) 0.0568(17) 0.0039(16) 0.0345(15) 0.0023(16)
C17 0.0690(19) 0.069(2) 0.0659(18) -0.0025(15) 0.0385(15) -0.0035(16)
C3 0.0502(16) 0.061(2) 0.0683(18) -0.0017(16) 0.0303(14) 0.0012(15)
C2 0.0535(16) 0.060(2) 0.0682(18) -0.0038(15) 0.0300(14) 0.0013(15)
C10 0.0611(18) 0.0556(19) 0.0541(16) 0.0034(15) 0.0294(14) 0.0004(15)
C18 0.0737(19) 0.066(2) 0.082(2) -0.0151(18) 0.0482(16) -0.0133(16)
C15 0.0585(17) 0.066(2) 0.0650(18) 0.0008(16) 0.0301(15) 0.0041(15)
C8 0.0599(17) 0.056(2) 0.0678(18) 0.0018(17) 0.0327(15) 0.0026(15)
C14 0.0593(18) 0.073(2) 0.0643(18) -0.0083(17) 0.0250(15) -0.0077(16)
C11 0.0574(17) 0.069(2) 0.0563(16) -0.0034(15) 0.0275(14) -0.0044(15)
C9 0.0594(17) 0.063(2) 0.0632(18) 0.0065(17) 0.0294(15) 0.0026(15)
C1 0.0614(18) 0.062(2) 0.0738(18) 0.0071(16) 0.0323(15) -0.0010(16)
C16 0.0692(19) 0.068(2) 0.0625(18) -0.0019(15) 0.0369(15) -0.0022(16)
C7 0.0572(16) 0.061(2) 0.0730(19) 0.0013(17) 0.0304(15) 0.0090(15)
C6 0.075(2) 0.067(2) 0.110(2) 0.0091(18) 0.0613(19) 0.0054(17)
C13 0.0688(19) 0.070(2) 0.0621(18) -0.0058(16) 0.0350(16) 0.0003(17)

loop_
_atom_type_symbol
_atom_type_description
_atom_type_scat_dispersion_real
_atom_type_scat_dispersion_imag
_atom_type_scat_source
C C 0.0181 0.0091 'International Tables Vol C Tables 4.2.6.8 and 6.1.1.4'
H H 0.0000 0.0000 'International Tables Vol C Tables 4.2.6.8 and 6.1.1.4'
O O 0.0492 0.0322 'International Tables Vol C Tables 4.2.6.8 and 6.1.1.4'

loop_
_geom_angle_atom_site_label_1
_geom_angle_atom_site_label_2
_geom_angle_atom_site_label_3
_geom_angle
_geom_angle_site_symmetry_1
_geom_angle_site_symmetry_3
C1 O1 C7 114.26(18) . .
C18 O2 C6 112.9(2) . .
C5 C4 C3 179.3(3) . .
C4 C5 C6 178.4(3) . 5_566
C11 C12 C13 119.0(2) . .
C11 C12 C16 120.2(3) . .
C13 C12 C16 120.8(3) . .
C16 C17 C18 177.5(3) . .
C2 C3 C4 178.5(3) . .
C3 C2 C1 175.4(3) . .
C15 C10 C11 119.0(3) . .
C15 C10 C9 120.6(2) . .
C11 C10 C9 120.5(2) . .
O2 C18 C17 109.6(2) . .
O2 C18 H18A 109.8 . .
C17 C18 H18A 109.8 . .
O2 C18 H18B 109.8 . .
C17 C18 H18B 109.8 . .
H18A C18 H18B 108.2 . .
C14 C15 C10 120.2(2) . .
C14 C15 H15 119.9 . .
C10 C15 H15 119.9 . .
C9 C8 C7 177.7(3) . .
C13 C14 C15 120.9(3) . .
C13 C14 H14 119.5 . .
C15 C14 H14 119.5 . .
C12 C11 C10 121.1(3) . .
C12 C11 H11 119.5 . .
C10 C11 H11 119.5 . .
C8 C9 C10 179.3(3) . .
O1 C1 C2 112.7(2) . .
O1 C1 H1A 109.1 . .
C2 C1 H1A 109.1 . .
O1 C1 H1B 109.1 . .
C2 C1 H1B 109.1 . .
H1A C1 H1B 107.8 . .
C17 C16 C12 179.0(3) . .
O1 C7 C8 114.0(2) . .
O1 C7 H7A 108.8 . .
C8 C7 H7A 108.8 . .
O1 C7 H7B 108.8 . .
C8 C7 H7B 108.8 . .
H7A C7 H7B 107.7 . .
O2 C6 C5 114.1(2) . 5_566
O2 C6 H6A 108.7 . .
C5 C6 H6A 108.7 5_566 .
O2 C6 H6B 108.7 . .
C5 C6 H6B 108.7 5_566 .
H6A C6 H6B 107.6 . .
C14 C13 C12 119.9(3) . .
C14 C13 H13 120.1 . .
C12 C13 H13 120.1 . .

loop_
_geom_bond_atom_site_label_1
_geom_bond_atom_site_label_2
_geom_bond_distance
_geom_bond_site_symmetry_2
O1 C1 1.418(3) .
O1 C7 1.427(3) .
O2 C18 1.404(3) .
O2 C6 1.427(3) .
C4 C5 1.183(4) .
C4 C3 1.379(4) .
C5 C6 1.466(4) 5_566
C12 C11 1.385(3) .
C12 C13 1.399(3) .
C12 C16 1.437(4) .
C17 C16 1.191(3) .
C17 C18 1.469(4) .
C3 C2 1.191(3) .
C2 C1 1.465(4) .
C10 C15 1.385(3) .
C10 C11 1.390(3) .
C10 C9 1.450(4) .
C18 H18A 0.9700 .
C18 H18B 0.9700 .
C15 C14 1.379(3) .
C15 H15 0.9300 .
C8 C9 1.189(3) .
C8 C7 1.465(4) .
C14 C13 1.370(3) .
C14 H14 0.9300 .
C11 H11 0.9300 .
C1 H1A 0.9700 .
C1 H1B 0.9700 .
C7 H7A 0.9700 .
C7 H7B 0.9700 .
C6 C5 1.466(4) 5_566
C6 H6A 0.9700 .
C6 H6B 0.9700 .
C13 H13 0.9300 .
